data_1547652
loop_
_publ_author_name
'Chai, Zhaofei'
'Wang, Can'
'Wang, Jinfeng'
'Liu, Fan'
'Xie, Yujun'
'Zhang, Yongzheng'
'Li, Jian-Rong Jeff'
'Li, Qianqian'
'Li, Zhen'

_publ_section_title
;
 Abnormal Room Temperature Phosphorescence of Purely Organic
 Boron-Containing Compounds: the Relationship between the Emissive
 Behavior and the Molecular Packing, and the Potential Related
 Applications
;
_journal_name_full 'Chem. Sci.'
_journal_paper_doi 10.1039/C7SC04098A
_journal_year 2017
_chemical_formula_moiety 'C6 H7 B O3'
_chemical_formula_sum 'C6 H7 B O3'
_chemical_formula_weight 137.93
_space_group_crystal_system monoclinic
_space_group_IT_number 14
_space_group_name_Hall '-P 2ybc'
_space_group_name_H-M_alt 'P 1 21/c 1'
_symmetry_space_group_name_Hall '-P 2ybc'
_symmetry_space_group_name_H-M 'P 1 21/c 1'
_atom_sites_solution_hydrogens geom
_audit_creation_date 2016-11-08
_audit_creation_method
;
Olex2 1.2
(compiled 2015.09.30 svn.r3233 for OlexSys, GUI svn.r5103)
;
_audit_update_record
;
2017-05-01 deposited with the CCDC.
2017-10-09 downloaded from the CCDC.
;
_cell_angle_alpha 90
_cell_angle_beta 90.473(4)
_cell_angle_gamma 90
_cell_formula_units_Z 8
_cell_length_a 14.3451(6)
_cell_length_b 5.0353(2)
_cell_length_c 17.3021(6)
_cell_measurement_reflns_used 3728
_cell_measurement_temperature 99.8(4)
_cell_measurement_theta_max 28.9500
_cell_measurement_theta_min 4.0100
_cell_volume 1249.72(8)
_computing_cell_refinement 'CrysAlisPro 1.171.39.6a (Rigaku OD, 2015)'
_computing_data_collection 'CrysAlisPro 1.171.39.6a (Rigaku OD, 2015)'
_computing_data_reduction 'CrysAlisPro 1.171.39.6a (Rigaku OD, 2015)'
_computing_molecular_graphics 'Olex2 (Dolomanov et al., 2009)'
_computing_publication_material 'Olex2 (Dolomanov et al., 2009)'
_computing_structure_refinement 'ShelXL (Sheldrick, 2015)'
_computing_structure_solution 'ShelXT (Sheldrick, 2015)'
_diffrn_ambient_environment N~2~
_diffrn_ambient_temperature 99.8(4)
_diffrn_detector 'CCD plate'
_diffrn_detector_area_resol_mean 5.3127
_diffrn_detector_type AtlasS2
_diffrn_measured_fraction_theta_full 0.998
_diffrn_measured_fraction_theta_max 0.881
_diffrn_measurement_details
;
List of Runs (angles in degrees, time in seconds):

  # Type    Start    End  Width  t~exp~   \w     \q     \k     \f   Frames
#--------------------------------------------------------------------------
  1  \w    -59.00  11.00   1.00    4.00    --   12.61 -57.00  60.00   70
  2  \w     21.00  51.00   1.00    4.00    --   12.61 -99.00   0.00   30
  3  \w    -20.00  48.00   1.00    4.00    --   12.61 -99.00 -30.00   68
  4  \w     29.00  80.00   1.00    4.00    --   12.61  57.00-150.00   51
  5  \w    -16.00  85.00   1.00    4.00    --   12.61  77.00 120.00  101
;
_diffrn_measurement_device 'four-circle diffractometer'
_diffrn_measurement_device_type 'SuperNova, Dual, Cu at home/near, AtlasS2'
_diffrn_measurement_method '\w scans'
_diffrn_orient_matrix_type 'CrysAlisPro convention (1999,Acta A55,543-557)'
_diffrn_orient_matrix_UB_11 -0.0242502000
_diffrn_orient_matrix_UB_12 0.1222741000
_diffrn_orient_matrix_UB_13 0.0029226000
_diffrn_orient_matrix_UB_21 0.0118087000
_diffrn_orient_matrix_UB_22 0.0305832000
_diffrn_orient_matrix_UB_23 -0.0387411000
_diffrn_orient_matrix_UB_31 -0.0414107000
_diffrn_orient_matrix_UB_32 -0.0628383000
_diffrn_orient_matrix_UB_33 -0.0131833000
_diffrn_radiation_monochromator mirror
_diffrn_radiation_probe x-ray
_diffrn_radiation_type MoK\a
_diffrn_radiation_wavelength 0.71073
_diffrn_reflns_av_R_equivalents 0.0292
_diffrn_reflns_av_unetI/netI 0.0345
_diffrn_reflns_Laue_measured_fraction_full 0.998
_diffrn_reflns_Laue_measured_fraction_max 0.881
_diffrn_reflns_limit_h_max 18
_diffrn_reflns_limit_h_min -18
_diffrn_reflns_limit_k_max 6
_diffrn_reflns_limit_k_min -5
_diffrn_reflns_limit_l_max 23
_diffrn_reflns_limit_l_min -22
_diffrn_reflns_number 9988
_diffrn_reflns_point_group_measured_fraction_full 0.998
_diffrn_reflns_point_group_measured_fraction_max 0.881
_diffrn_reflns_theta_full 26.000
_diffrn_reflns_theta_max 29.822
_diffrn_reflns_theta_min 3.675
_diffrn_source 'micro-focus sealed X-ray tube'
_diffrn_source_type 'SuperNova (Mo) X-ray Source'
_exptl_absorpt_coefficient_mu 0.114
_exptl_absorpt_correction_T_max 1.00000
_exptl_absorpt_correction_T_min 0.66848
_exptl_absorpt_correction_type multi-scan
_exptl_absorpt_process_details
;
CrysAlisPro 1.171.39.6a (Rigaku Oxford Diffraction, 2015)
Empirical absorption correction using spherical harmonics,
 implemented in SCALE3 ABSPACK scaling algorithm.
;
_exptl_crystal_colour 'clear light colourless'
_exptl_crystal_density_diffrn 1.466
_exptl_crystal_description block
_exptl_crystal_F_000 576
_exptl_crystal_recrystallization_method 'Re-crystallisation from solvent'
_exptl_crystal_size_max 0.3
_exptl_crystal_size_mid 0.3
_exptl_crystal_size_min 0.1
_refine_diff_density_max 0.383
_refine_diff_density_min -0.545
_refine_diff_density_rms 0.065
_refine_ls_extinction_method none
_refine_ls_goodness_of_fit_ref 1.073
_refine_ls_hydrogen_treatment constr
_refine_ls_matrix_type full
_refine_ls_number_parameters 187
_refine_ls_number_reflns 3148
_refine_ls_number_restraints 0
_refine_ls_restrained_S_all 1.073
_refine_ls_R_factor_all 0.0609
_refine_ls_R_factor_gt 0.0489
_refine_ls_shift/su_max 0.000
_refine_ls_shift/su_mean 0.000
_refine_ls_structure_factor_coef Fsqd
_refine_ls_weighting_details 'w=1/[\s^2^(Fo^2^)+(0.0507P)^2^+0.9246P] where P=(Fo^2^+2Fc^2^)/3'
_refine_ls_weighting_scheme calc
_refine_ls_wR_factor_gt 0.1202
_refine_ls_wR_factor_ref 0.1295
_reflns_Friedel_coverage 0.000
_reflns_number_gt 2587
_reflns_number_total 3148
_reflns_threshold_expression 'I > 2\s(I)'
_cod_data_source_file c7sc04098a5.cif
_cod_data_source_block 20161103a
_cod_original_cell_volume 1249.73(9)
_cod_database_code 1547652
_chemical_oxdiff_formula c1h1B1O1
_shelx_space_group_comment
;
The symmetry employed for this shelxl refinement is uniquely defined
by the following loop, which should always be used as a source of
symmetry information in preference to the above space-group names.
They are only intended as comments.
;
_reflns_odcompleteness_completeness 99.65
_reflns_odcompleteness_iscentric 1
_reflns_odcompleteness_theta 26.32
_olex2_refinement_description
;
1. Fixed Uiso
 At 1.2 times of:
  All C(H) groups
 At 1.5 times of:
  All O(H) groups
2.a Aromatic/amide H refined with riding coordinates:
 C2(H2A), C3(H3A), C5(H5), C6(H6), C8(H8), C9(H9), C11(H11), C12(H12)
2.b Idealised tetrahedral OH refined as rotating group:
 O1(H1), O2(H2), O3(H3), O4(H4), O5(H5A), O6(H6A)
;
_shelx_shelxl_version_number 2014/7
_olex2_submission_special_instructions 'No special instructions were received'
_oxdiff_exptl_absorpt_empirical_details
;
Empirical correction (ABSPACK) includes:
- Absorption correction using spherical harmonics
- Frame scaling
;
_oxdiff_exptl_absorpt_empirical_full_max 1.610
_oxdiff_exptl_absorpt_empirical_full_min 0.585

loop_
_space_group_symop_operation_xyz
'x, y, z'
'-x, y+1/2, -z+1/2'
'-x, -y, -z'
'x, -y-1/2, z-1/2'

loop_
_atom_site_label
_atom_site_type_symbol
_atom_site_fract_x
_atom_site_fract_y
_atom_site_fract_z
_atom_site_U_iso_or_equiv
_atom_site_adp_type
_atom_site_occupancy
_atom_site_site_symmetry_order
_atom_site_calc_flag
_atom_site_refinement_flags_posn
O1 O -0.07300(8) 0.5226(2) 0.08547(7) 0.0175(3) Uani 1 1 d .
H1 H -0.1010 0.3808 0.0877 0.026 Uiso 1 1 calc GR
O2 O 0.30849(9) 0.2410(2) 0.28146(7) 0.0191(3) Uani 1 1 d .
H2 H 0.3598 0.2670 0.3013 0.029 Uiso 1 1 calc GR
O3 O 0.32752(8) 0.6974(2) 0.26248(7) 0.0195(3) Uani 1 1 d .
H3 H 0.2948 0.8296 0.2568 0.029 Uiso 1 1 calc GR
C1 C 0.01065(11) 0.5017(3) 0.12534(9) 0.0131(3) Uani 1 1 d .
C2 C 0.02618(11) 0.3009(3) 0.17904(9) 0.0138(3) Uani 1 1 d .
H2A H -0.0195 0.1741 0.1884 0.017 Uiso 1 1 calc R
C3 C 0.11064(11) 0.2919(3) 0.21848(9) 0.0132(3) Uani 1 1 d .
H3A H 0.1216 0.1548 0.2534 0.016 Uiso 1 1 calc R
C4 C 0.17981(11) 0.4835(3) 0.20718(9) 0.0123(3) Uani 1 1 d .
C5 C 0.16131(11) 0.6831(3) 0.15272(9) 0.0140(3) Uani 1 1 d .
H5 H 0.2061 0.8131 0.1441 0.017 Uiso 1 1 calc R
C6 C 0.07827(11) 0.6924(3) 0.11126(9) 0.0143(3) Uani 1 1 d .
H6 H 0.0680 0.8244 0.0746 0.017 Uiso 1 1 calc R
B1 B 0.27442(12) 0.4743(3) 0.25248(10) 0.0127(3) Uani 1 1 d .
O4 O 0.83857(8) 0.4754(2) 0.58487(7) 0.0181(3) Uani 1 1 d .
H4 H 0.8651 0.6195 0.5841 0.027 Uiso 1 1 calc GR
O5 O 0.47428(9) 0.2393(2) 0.36215(8) 0.0230(3) Uani 1 1 d .
H5A H 0.5083 0.1102 0.3686 0.034 Uiso 1 1 calc GR
O6 O 0.49434(8) 0.6953(2) 0.34262(7) 0.0215(3) Uani 1 1 d .
H6A H 0.4435 0.6709 0.3217 0.032 Uiso 1 1 calc GR
C7 C 0.76298(11) 0.4809(3) 0.53471(9) 0.0138(3) Uani 1 1 d .
C8 C 0.75271(11) 0.6776(3) 0.47917(9) 0.0138(3) Uani 1 1 d .
H8 H 0.7971 0.8111 0.4745 0.017 Uiso 1 1 calc R
C9 C 0.67515(11) 0.6722(3) 0.43055(9) 0.0130(3) Uani 1 1 d .
H9 H 0.6673 0.8072 0.3944 0.016 Uiso 1 1 calc R
C10 C 0.60856(10) 0.4701(3) 0.43438(9) 0.0127(3) Uani 1 1 d .
C11 C 0.62225(11) 0.2732(3) 0.49043(9) 0.0139(3) Uani 1 1 d .
H11 H 0.5795 0.1350 0.4939 0.017 Uiso 1 1 calc R
C12 C 0.69804(11) 0.2782(3) 0.54106(9) 0.0146(3) Uani 1 1 d .
H12 H 0.7051 0.1475 0.5786 0.018 Uiso 1 1 calc R
B2 B 0.52295(12) 0.4664(4) 0.37805(10) 0.0137(3) Uani 1 1 d .

loop_
_atom_site_aniso_label
_atom_site_aniso_U_11
_atom_site_aniso_U_22
_atom_site_aniso_U_33
_atom_site_aniso_U_23
_atom_site_aniso_U_13
_atom_site_aniso_U_12
O1 0.0144(6) 0.0167(6) 0.0214(6) 0.0010(5) -0.0068(5) -0.0007(4)
O2 0.0212(6) 0.0151(6) 0.0210(6) 0.0016(5) -0.0044(5) 0.0036(5)
O3 0.0219(6) 0.0126(6) 0.0240(6) -0.0003(5) -0.0034(5) -0.0031(4)
C1 0.0118(7) 0.0154(8) 0.0122(7) -0.0034(6) -0.0019(6) 0.0030(5)
C2 0.0132(8) 0.0132(7) 0.0151(7) -0.0007(6) -0.0007(6) -0.0016(6)
C3 0.0160(8) 0.0121(7) 0.0115(7) -0.0001(6) -0.0007(6) 0.0014(6)
C4 0.0126(7) 0.0128(7) 0.0116(7) -0.0022(6) -0.0001(5) 0.0017(5)
C5 0.0137(8) 0.0125(7) 0.0158(7) 0.0000(6) 0.0009(6) -0.0015(6)
C6 0.0160(8) 0.0131(7) 0.0136(7) 0.0022(6) -0.0010(6) 0.0017(6)
B1 0.0133(8) 0.0135(8) 0.0113(7) -0.0019(6) -0.0004(6) 0.0016(6)
O4 0.0166(6) 0.0176(6) 0.0200(6) -0.0009(5) -0.0087(5) -0.0009(4)
O5 0.0191(6) 0.0163(6) 0.0335(7) -0.0067(5) -0.0024(5) -0.0033(5)
O6 0.0193(6) 0.0215(7) 0.0237(6) 0.0060(5) -0.0006(5) 0.0041(5)
C7 0.0125(7) 0.0154(8) 0.0133(7) -0.0042(6) -0.0029(6) 0.0018(5)
C8 0.0122(7) 0.0132(7) 0.0160(7) -0.0023(6) -0.0008(6) -0.0013(5)
C9 0.0145(8) 0.0113(7) 0.0132(7) -0.0009(6) -0.0007(6) 0.0009(5)
C10 0.0115(7) 0.0131(7) 0.0136(7) -0.0029(6) 0.0005(6) 0.0014(5)
C11 0.0123(7) 0.0116(7) 0.0178(7) -0.0013(6) 0.0008(6) -0.0016(5)
C12 0.0163(8) 0.0135(7) 0.0139(7) 0.0009(6) -0.0006(6) 0.0024(6)
B2 0.0122(8) 0.0139(8) 0.0151(8) -0.0018(6) 0.0002(6) 0.0012(6)

loop_
_atom_type_symbol
_atom_type_description
_atom_type_scat_dispersion_real
_atom_type_scat_dispersion_imag
_atom_type_scat_source
C C 0.0033 0.0016 'International Tables Vol C Tables 4.2.6.8 and 6.1.1.4'
H H 0.0000 0.0000 'International Tables Vol C Tables 4.2.6.8 and 6.1.1.4'
B B 0.0013 0.0007 'International Tables Vol C Tables 4.2.6.8 and 6.1.1.4'
O O 0.0106 0.0060 'International Tables Vol C Tables 4.2.6.8 and 6.1.1.4'

loop_
_geom_angle_atom_site_label_1
_geom_angle_atom_site_label_2
_geom_angle_atom_site_label_3
_geom_angle
C1 O1 H1 109.5
B1 O2 H2 109.5
B1 O3 H3 109.5
O1 C1 C2 121.49(14)
O1 C1 C6 117.68(13)
C6 C1 C2 120.81(14)
C1 C2 H2A 120.4
C3 C2 C1 119.16(14)
C3 C2 H2A 120.4
C2 C3 H3A 119.1
C2 C3 C4 121.79(14)
C4 C3 H3A 119.1
C3 C4 C5 117.25(14)
C3 C4 B1 121.57(13)
C5 C4 B1 121.17(14)
C4 C5 H5 119.0
C6 C5 C4 121.96(14)
C6 C5 H5 119.0
C1 C6 H6 120.5
C5 C6 C1 118.99(14)
C5 C6 H6 120.5
O2 B1 O3 117.56(14)
O2 B1 C4 121.10(14)
O3 B1 C4 121.31(14)
C7 O4 H4 109.5
B2 O5 H5A 109.5
B2 O6 H6A 109.5
O4 C7 C8 121.83(14)
O4 C7 C12 117.30(14)
C8 C7 C12 120.86(14)
C7 C8 H8 120.5
C7 C8 C9 119.05(14)
C9 C8 H8 120.5
C8 C9 H9 119.0
C8 C9 C10 121.96(14)
C10 C9 H9 119.0
C9 C10 C11 117.18(14)
C9 C10 B2 120.88(14)
C11 C10 B2 121.94(14)
C10 C11 H11 119.1
C12 C11 C10 121.87(14)
C12 C11 H11 119.1
C7 C12 C11 119.04(14)
C7 C12 H12 120.5
C11 C12 H12 120.5
O5 B2 O6 117.67(14)
O5 B2 C10 122.24(14)
O6 B2 C10 120.09(14)

loop_
_geom_bond_atom_site_label_1
_geom_bond_atom_site_label_2
_geom_bond_distance
O1 H1 0.8200
O1 C1 1.3831(18)
O2 H2 0.8200
O2 B1 1.366(2)
O3 H3 0.8200
O3 B1 1.368(2)
C1 C2 1.390(2)
C1 C6 1.388(2)
C2 H2A 0.9300
C2 C3 1.386(2)
C3 H3A 0.9300
C3 C4 1.399(2)
C4 C5 1.401(2)
C4 B1 1.562(2)
C5 H5 0.9300
C5 C6 1.386(2)
C6 H6 0.9300
O4 H4 0.8200
O4 C7 1.3836(18)
O5 H5A 0.8200
O5 B2 1.366(2)
O6 H6A 0.8200
O6 B2 1.367(2)
C7 C8 1.387(2)
C7 C12 1.387(2)
C8 H8 0.9300
C8 C9 1.390(2)
C9 H9 0.9300
C9 C10 1.398(2)
C10 C11 1.400(2)
C10 B2 1.562(2)
C11 H11 0.9300
C11 C12 1.391(2)
C12 H12 0.9300

loop_
_geom_torsion_atom_site_label_1
_geom_torsion_atom_site_label_2
_geom_torsion_atom_site_label_3
_geom_torsion_atom_site_label_4
_geom_torsion
O1 C1 C2 C3 -178.78(13)
O1 C1 C6 C5 177.32(13)
C1 C2 C3 C4 1.7(2)
C2 C1 C6 C5 -1.2(2)
C2 C3 C4 C5 -1.5(2)
C2 C3 C4 B1 179.30(14)
C3 C4 C5 C6 -0.1(2)
C3 C4 B1 O2 24.7(2)
C3 C4 B1 O3 -157.36(15)
C4 C5 C6 C1 1.4(2)
C5 C4 B1 O2 -154.50(15)
C5 C4 B1 O3 23.4(2)
C6 C1 C2 C3 -0.3(2)
B1 C4 C5 C6 179.13(14)
O4 C7 C8 C9 -179.95(14)
O4 C7 C12 C11 -178.45(14)
C7 C8 C9 C10 -2.0(2)
C8 C7 C12 C11 0.4(2)
C8 C9 C10 C11 1.0(2)
C8 C9 C10 B2 -178.92(14)
C9 C10 C11 C12 0.8(2)
C9 C10 B2 O5 158.23(15)
C9 C10 B2 O6 -21.7(2)
C10 C11 C12 C7 -1.4(2)
C11 C10 B2 O5 -21.7(2)
C11 C10 B2 O6 158.41(15)
C12 C7 C8 C9 1.3(2)
B2 C10 C11 C12 -179.35(14)
